data_4315022
loop_
_publ_author_name
'Koichiro Takao'
'Masaru Kato'
'Shinobu Takao'
'Akira Nagasawa'
'Gert Bernhard'
'Christoph Hennig'
'Yasuhisa Ikeda'

_publ_section_title
;
 Molecular Structure and Electrochemical Behavior of Uranyl(VI) Complex
 with Pentadentate Schiff Base Ligand: Prevention of Uranyl(V)
 Cation-Cation Interaction by Fully Chelating Equatorial Coordination
 Sites
;
_journal_name_full 'Inorganic Chemistry'
_journal_page_first 2349
_journal_page_last 2359
_journal_paper_doi 10.1021/ic902225f
_journal_volume 49
_journal_year 2010
_chemical_formula_moiety 'C20 H25 N3 O5 S U '
_chemical_formula_sum 'C20 H25 N3 O5 S U'
_chemical_formula_weight 657.52
_chemical_name_systematic
; 
 ? 
;
_space_group_IT_number 29
_symmetry_cell_setting orthorhombic
_symmetry_Int_Tables_number 29
_symmetry_space_group_name_Hall 'P 2c -2ac'
_symmetry_space_group_name_H-M 'P c a 21'
_atom_sites_solution_hydrogens geom
_atom_sites_solution_primary direct
_atom_sites_solution_secondary difmap
_audit_creation_method SHELXL-97
_cell_angle_alpha 90.00
_cell_angle_beta 90.00
_cell_angle_gamma 90.00
_cell_formula_units_Z 4
_cell_length_a 20.082(5)
_cell_length_b 10.396(8)
_cell_length_c 10.744(5)
_cell_measurement_reflns_used 19875
_cell_measurement_temperature 173(2)
_cell_measurement_theta_max 27.4
_cell_measurement_theta_min 3.0
_cell_volume 2243(2)
_computing_cell_refinement PROCESS-AUTO
_computing_data_collection PROCESS-AUTO
_computing_data_reduction CrystalStructure
_computing_publication_material 'CrystalStructure 3.8'
_computing_structure_refinement 'SHELXL-97 (Sheldrick, 1997)'
_computing_structure_solution SIR92
_diffrn_ambient_temperature 173(2)
_diffrn_detector_area_resol_mean 10.00
_diffrn_measured_fraction_theta_full 0.995
_diffrn_measured_fraction_theta_max 0.995
_diffrn_measurement_device_type 'Rigaku RAXIS-RAPID'
_diffrn_measurement_method \w
_diffrn_radiation_monochromator graphite
_diffrn_radiation_source 'fine-focus sealed tube'
_diffrn_radiation_type MoK\a
_diffrn_radiation_wavelength 0.71075
_diffrn_reflns_av_R_equivalents 0.0411
_diffrn_reflns_av_sigmaI/netI 0.0275
_diffrn_reflns_limit_h_max 25
_diffrn_reflns_limit_h_min -25
_diffrn_reflns_limit_k_max 11
_diffrn_reflns_limit_k_min -13
_diffrn_reflns_limit_l_max 13
_diffrn_reflns_limit_l_min -13
_diffrn_reflns_number 18746
_diffrn_reflns_theta_full 27.43
_diffrn_reflns_theta_max 27.43
_diffrn_reflns_theta_min 3.40
_exptl_absorpt_coefficient_mu 7.365
_exptl_absorpt_correction_T_max 0.4719
_exptl_absorpt_correction_T_min 0.1067
_exptl_absorpt_correction_type numerical
_exptl_absorpt_process_details
;
    Higashi, T. (1999). Program for Absorption Correction.
    Rigaku Corporation, Tokyo, Japan.
;
_exptl_crystal_colour orange
_exptl_crystal_density_diffrn 1.947
_exptl_crystal_density_method 'not measured'
_exptl_crystal_description needle
_exptl_crystal_F_000 1256
_exptl_crystal_size_max 0.55
_exptl_crystal_size_mid 0.18
_exptl_crystal_size_min 0.12
_refine_diff_density_max 0.738
_refine_diff_density_min -0.539
_refine_diff_density_rms 0.104
_refine_ls_abs_structure_details 'Flack H D (1983), Acta Cryst. A39, 876-881'
_refine_ls_abs_structure_Flack -0.004(6)
_refine_ls_extinction_coef 0.00049(7)
_refine_ls_extinction_expression Fc^*^=kFc[1+0.001xFc^2^\l^3^/sin(2\q)]^-1/4^
_refine_ls_extinction_method SHELXL
_refine_ls_goodness_of_fit_ref 1.066
_refine_ls_hydrogen_treatment constr
_refine_ls_matrix_type full
_refine_ls_number_parameters 282
_refine_ls_number_reflns 5030
_refine_ls_number_restraints 1
_refine_ls_restrained_S_all 1.066
_refine_ls_R_factor_all 0.0307
_refine_ls_R_factor_gt 0.0230
_refine_ls_shift/su_max 0.000
_refine_ls_shift/su_mean 0.000
_refine_ls_structure_factor_coef Fsqd
_refine_ls_weighting_details 'calc w=1/[\s^2^(Fo^2^)+(0.0231P)^2^+1.5667P] where P=(Fo^2^+2Fc^2^)/3'
_refine_ls_weighting_scheme calc
_refine_ls_wR_factor_gt 0.0461
_refine_ls_wR_factor_ref 0.0477
_reflns_number_gt 4416
_reflns_number_total 5030
_reflns_threshold_expression >2sigma(I)
_cod_data_source_file ic902225f_si_002_1.cif
_cod_data_source_block 1a
_cod_database_code 4315022

loop_
_symmetry_equiv_pos_as_xyz
'x, y, z'
'-x+1/2, y, z+1/2'
'x+1/2, -y, z'
'-x, -y, z+1/2'

loop_
_atom_site_label
_atom_site_type_symbol
_atom_site_fract_x
_atom_site_fract_y
_atom_site_fract_z
_atom_site_U_iso_or_equiv
_atom_site_adp_type
_atom_site_occupancy
_atom_site_symmetry_multiplicity
_atom_site_calc_flag
_atom_site_refinement_flags
_atom_site_disorder_assembly
_atom_site_disorder_group
U1 U 0.050996(6) 0.925700(12) 0.21757(2) 0.01787(5) Uani 1 1 d . . .
S1 S 0.28173(14) 0.5577(2) 0.5705(3) 0.0306(6) Uani 0.50 1 d P . .
S2 S 0.22920(15) 0.6450(3) 0.5427(3) 0.0403(7) Uani 0.50 1 d P . .
O1 O 0.03031(18) 0.9609(3) 0.3760(3) 0.0279(8) Uani 1 1 d . . .
O2 O 0.06777(18) 0.8987(3) 0.0562(3) 0.0265(8) Uani 1 1 d . . .
O3 O 0.15899(16) 0.9553(3) 0.2571(3) 0.0258(7) Uani 1 1 d . . .
O4 O 0.06448(15) 0.7178(3) 0.2575(3) 0.0309(8) Uani 1 1 d . . .
O5 O 0.2573(4) 0.5707(5) 0.4305(4) 0.0732(17) Uani 1 1 d . . .
N1 N 0.08109(19) 1.1664(3) 0.1950(3) 0.0227(10) Uani 1 1 d . . .
N2 N -0.04670(18) 1.0690(4) 0.1459(3) 0.0234(8) Uani 1 1 d . . .
H2 H -0.0481 1.0614 0.0597 0.028 Uiso 1 1 calc R . .
N3 N -0.06373(15) 0.8095(3) 0.2121(8) 0.0270(8) Uani 1 1 d . . .
C1 C 0.1949(2) 1.0365(5) 0.3234(4) 0.0229(10) Uani 1 1 d . . .
C2 C 0.2474(3) 0.9920(5) 0.3977(4) 0.0302(11) Uani 1 1 d . . .
H2A H 0.2561 0.9024 0.4032 0.036 Uiso 1 1 calc R . .
C3 C 0.2867(3) 1.0786(6) 0.4634(5) 0.0366(12) Uani 1 1 d . . .
H3 H 0.3220 1.0471 0.5138 0.044 Uiso 1 1 calc R . .
C4 C 0.2757(3) 1.2071(5) 0.4570(5) 0.0365(12) Uani 1 1 d . . .
H4 H 0.3028 1.2646 0.5035 0.044 Uiso 1 1 calc R . .
C5 C 0.2252(2) 1.2544(5) 0.3831(5) 0.0293(11) Uani 1 1 d . . .
H5 H 0.2186 1.3446 0.3768 0.035 Uiso 1 1 calc R . .
C6 C 0.1834(2) 1.1703(5) 0.3172(4) 0.0225(9) Uani 1 1 d . . .
C7 C 0.1295(2) 1.2259(4) 0.2452(3) 0.0235(12) Uani 1 1 d . . .
H7 H 0.1304 1.3166 0.2344 0.028 Uiso 1 1 calc R . .
C8 C 0.0314(2) 1.2444(5) 0.1273(5) 0.0309(11) Uani 1 1 d . . .
H8A H 0.0354 1.2291 0.0367 0.037 Uiso 1 1 calc R . .
H8B H 0.0391 1.3369 0.1434 0.037 Uiso 1 1 calc R . .
C9 C -0.0369(2) 1.2067(5) 0.1712(5) 0.0347(12) Uani 1 1 d . . .
H9A H -0.0412 1.2236 0.2615 0.042 Uiso 1 1 calc R . .
H9B H -0.0710 1.2579 0.1269 0.042 Uiso 1 1 calc R . .
C10 C -0.1121(2) 1.0226(5) 0.1909(4) 0.0297(13) Uani 1 1 d . . .
H10A H -0.1483 1.0739 0.1528 0.036 Uiso 1 1 calc R . .
H10B H -0.1148 1.0321 0.2824 0.036 Uiso 1 1 calc R . .
C11 C -0.1196(3) 0.8846(5) 0.1560(5) 0.0353(12) Uani 1 1 d . . .
H11A H -0.1627 0.8513 0.1868 0.042 Uiso 1 1 calc R . .
H11B H -0.1188 0.8755 0.0643 0.042 Uiso 1 1 calc R . .
C12 C -0.0789(3) 0.7042(5) 0.2664(4) 0.0283(10) Uani 1 1 d . . .
H12 H -0.1249 0.6827 0.2679 0.034 Uiso 1 1 calc R . .
C13 C -0.0341(3) 0.6135(5) 0.3261(5) 0.0275(11) Uani 1 1 d . . .
C14 C -0.0635(3) 0.5104(5) 0.3930(5) 0.0376(13) Uani 1 1 d . . .
H14 H -0.1105 0.5024 0.3960 0.045 Uiso 1 1 calc R . .
C15 C -0.0239(3) 0.4215(5) 0.4538(5) 0.0423(13) Uani 1 1 d . . .
H15 H -0.0437 0.3526 0.4986 0.051 Uiso 1 1 calc R . .
C16 C 0.0434(3) 0.4333(5) 0.4490(5) 0.0416(14) Uani 1 1 d . . .
H16 H 0.0703 0.3718 0.4910 0.050 Uiso 1 1 calc R . .
C17 C 0.0742(3) 0.5338(5) 0.3838(5) 0.0352(12) Uani 1 1 d . . .
H17 H 0.1214 0.5396 0.3820 0.042 Uiso 1 1 calc R . .
C18 C 0.0355(3) 0.6260(5) 0.3207(4) 0.0288(11) Uani 1 1 d . . .
C19 C 0.2040(4) 0.5105(8) 0.6452(6) 0.065(2) Uani 1 1 d . . .
C20 C 0.2918(6) 0.6988(10) 0.6253(8) 0.108(4) Uani 1 1 d . . .

loop_
_atom_site_aniso_label
_atom_site_aniso_U_11
_atom_site_aniso_U_22
_atom_site_aniso_U_33
_atom_site_aniso_U_23
_atom_site_aniso_U_13
_atom_site_aniso_U_12
U1 0.02189(7) 0.01744(7) 0.01429(6) 0.00026(18) 0.00039(15) 0.00158(6)
S1 0.0372(14) 0.0220(13) 0.0327(13) -0.0041(11) 0.0033(11) -0.0019(11)
S2 0.0403(15) 0.0436(18) 0.0368(15) 0.0010(14) -0.0010(12) -0.0065(13)
O1 0.0359(19) 0.032(2) 0.0159(15) 0.0035(14) 0.0036(14) 0.0078(16)
O2 0.0356(19) 0.0256(19) 0.0182(15) 0.0010(13) 0.0032(14) 0.0047(15)
O3 0.0246(15) 0.0175(15) 0.0352(19) -0.0019(12) -0.0017(13) 0.0028(12)
O4 0.0297(17) 0.0193(15) 0.044(2) 0.0069(15) 0.0004(13) 0.0024(13)
O5 0.119(5) 0.068(3) 0.032(3) -0.017(2) 0.030(3) -0.046(3)
N1 0.0264(17) 0.0199(16) 0.022(3) -0.0003(16) 0.0009(15) 0.0021(14)
N2 0.027(2) 0.026(2) 0.0168(18) 0.0017(16) -0.0033(15) 0.0031(18)
N3 0.0289(17) 0.0254(17) 0.0268(19) -0.003(4) -0.007(3) -0.0006(13)
C1 0.021(2) 0.026(3) 0.021(2) 0.0011(18) 0.0054(18) 0.0006(19)
C2 0.028(3) 0.031(3) 0.032(3) 0.002(2) -0.001(2) 0.004(2)
C3 0.029(3) 0.050(3) 0.031(2) -0.001(3) -0.008(2) -0.001(3)
C4 0.034(3) 0.042(3) 0.034(3) -0.008(3) -0.006(2) -0.007(2)
C5 0.033(3) 0.024(3) 0.031(2) -0.005(2) 0.003(2) -0.005(2)
C6 0.022(2) 0.027(3) 0.019(2) 0.0020(19) 0.0020(17) -0.0012(19)
C7 0.029(2) 0.0173(18) 0.024(3) 0.0016(17) -0.0001(16) 0.0001(17)
C8 0.037(3) 0.018(2) 0.038(3) 0.008(2) -0.012(2) -0.001(2)
C9 0.038(3) 0.023(2) 0.044(3) 0.002(2) -0.012(2) 0.012(2)
C10 0.020(2) 0.037(2) 0.032(4) 0.001(2) -0.0030(18) 0.0087(18)
C11 0.025(2) 0.039(3) 0.043(3) 0.002(3) -0.011(2) -0.005(2)
C12 0.030(2) 0.028(3) 0.027(2) -0.006(2) -0.0013(19) -0.007(2)
C13 0.038(3) 0.020(2) 0.025(2) 0.000(2) 0.000(2) -0.005(2)
C14 0.050(4) 0.030(3) 0.032(3) -0.002(2) 0.005(2) -0.016(2)
C15 0.070(4) 0.024(3) 0.032(3) 0.005(2) 0.008(3) -0.010(3)
C16 0.070(4) 0.024(3) 0.030(3) 0.009(2) -0.001(3) 0.008(3)
C17 0.048(3) 0.024(3) 0.034(3) 0.004(2) -0.004(2) 0.007(2)
C18 0.045(3) 0.019(2) 0.023(2) -0.002(2) 0.002(2) -0.005(2)
C19 0.082(5) 0.075(5) 0.039(3) 0.003(4) 0.015(3) -0.042(5)
C20 0.156(9) 0.107(8) 0.061(5) 0.003(5) -0.019(5) -0.100(7)

loop_
_atom_type_symbol
_atom_type_description
_atom_type_scat_dispersion_real
_atom_type_scat_dispersion_imag
_atom_type_scat_source
C C 0.0033 0.0016 'International Tables Vol C Tables 4.2.6.8 and 6.1.1.4'
H H 0.0000 0.0000 'International Tables Vol C Tables 4.2.6.8 and 6.1.1.4'
N N 0.0061 0.0033 'International Tables Vol C Tables 4.2.6.8 and 6.1.1.4'
O O 0.0106 0.0060 'International Tables Vol C Tables 4.2.6.8 and 6.1.1.4'
S S 0.1246 0.1234 'International Tables Vol C Tables 4.2.6.8 and 6.1.1.4'
U U -9.6767 9.6646 'International Tables Vol C Tables 4.2.6.8 and 6.1.1.4'

loop_
_geom_angle_atom_site_label_1
_geom_angle_atom_site_label_2
_geom_angle_atom_site_label_3
_geom_angle
_geom_angle_site_symmetry_1
_geom_angle_site_symmetry_3
_geom_angle_publ_flag
O2 U1 O1 176.18(17) . . ?
O2 U1 O4 90.65(14) . . ?
O1 U1 O4 92.48(14) . . ?
O2 U1 O3 91.33(14) . . ?
O1 U1 O3 90.94(14) . . ?
O4 U1 O3 88.79(11) . . ?
O2 U1 N2 86.84(14) . . ?
O1 U1 N2 89.39(14) . . ?
O4 U1 N2 135.43(12) . . ?
O3 U1 N2 135.72(11) . . ?
O2 U1 N1 90.99(14) . . ?
O1 U1 N1 86.89(14) . . ?
O4 U1 N1 158.72(12) . . ?
O3 U1 N1 69.96(11) . . ?
N2 U1 N1 65.86(12) . . ?
O2 U1 N3 94.1(2) . . ?
O1 U1 N3 84.9(2) . . ?
O4 U1 N3 70.15(11) . . ?
O3 U1 N3 158.28(13) . . ?
N2 U1 N3 65.68(13) . . ?
N1 U1 N3 130.84(11) . . ?
S2 S1 O5 61.2(3) . . ?
S2 S1 C20 65.5(4) . . ?
O5 S1 C20 108.1(4) . . ?
S2 S1 C19 68.3(3) . . ?
O5 S1 C19 100.1(4) . . ?
C20 S1 C19 101.2(5) . . ?
S1 S2 O5 64.7(3) . . ?
S1 S2 C20 62.3(5) . . ?
O5 S2 C20 108.3(5) . . ?
S1 S2 C19 66.2(3) . . ?
O5 S2 C19 100.8(3) . . ?
C20 S2 C19 98.4(4) . . ?
C1 O3 U1 136.2(3) . . ?
C18 O4 U1 139.2(3) . . ?
S2 O5 S1 54.13(19) . . ?
C7 N1 C8 117.3(4) . . ?
C7 N1 U1 127.5(3) . . ?
C8 N1 U1 114.8(3) . . ?
C9 N2 C10 112.1(4) . . ?
C9 N2 U1 113.9(3) . . ?
C10 N2 U1 112.9(3) . . ?
C9 N2 H2 105.7 . . ?
C10 N2 H2 105.7 . . ?
U1 N2 H2 105.7 . . ?
C12 N3 C11 117.0(4) . . ?
C12 N3 U1 126.8(4) . . ?
C11 N3 U1 115.6(3) . . ?
O3 C1 C2 120.5(4) . . ?
O3 C1 C6 121.1(4) . . ?
C2 C1 C6 118.3(4) . . ?
C3 C2 C1 120.2(5) . . ?
C3 C2 H2A 119.9 . . ?
C1 C2 H2A 119.9 . . ?
C4 C3 C2 121.3(5) . . ?
C4 C3 H3 119.4 . . ?
C2 C3 H3 119.4 . . ?
C3 C4 C5 120.0(5) . . ?
C3 C4 H4 120.0 . . ?
C5 C4 H4 120.0 . . ?
C4 C5 C6 120.6(5) . . ?
C4 C5 H5 119.7 . . ?
C6 C5 H5 119.7 . . ?
C5 C6 C1 119.5(4) . . ?
C5 C6 C7 117.9(4) . . ?
C1 C6 C7 122.6(4) . . ?
N1 C7 C6 127.1(4) . . ?
N1 C7 H7 116.5 . . ?
C6 C7 H7 116.5 . . ?
N1 C8 C9 108.6(4) . . ?
N1 C8 H8A 110.0 . . ?
C9 C8 H8A 110.0 . . ?
N1 C8 H8B 110.0 . . ?
C9 C8 H8B 110.0 . . ?
H8A C8 H8B 108.3 . . ?
N2 C9 C8 108.6(4) . . ?
N2 C9 H9A 110.0 . . ?
C8 C9 H9A 110.0 . . ?
N2 C9 H9B 110.0 . . ?
C8 C9 H9B 110.0 . . ?
H9A C9 H9B 108.4 . . ?
N2 C10 C11 108.8(4) . . ?
N2 C10 H10A 109.9 . . ?
C11 C10 H10A 109.9 . . ?
N2 C10 H10B 109.9 . . ?
C11 C10 H10B 109.9 . . ?
H10A C10 H10B 108.3 . . ?
N3 C11 C10 109.0(4) . . ?
N3 C11 H11A 109.9 . . ?
C10 C11 H11A 109.9 . . ?
N3 C11 H11B 109.9 . . ?
C10 C11 H11B 109.9 . . ?
H11A C11 H11B 108.3 . . ?
N3 C12 C13 127.7(5) . . ?
N3 C12 H12 116.2 . . ?
C13 C12 H12 116.2 . . ?
C18 C13 C14 120.3(5) . . ?
C18 C13 C12 122.5(5) . . ?
C14 C13 C12 117.2(5) . . ?
C15 C14 C13 120.4(5) . . ?
C15 C14 H14 119.8 . . ?
C13 C14 H14 119.8 . . ?
C16 C15 C14 119.6(5) . . ?
C16 C15 H15 120.2 . . ?
C14 C15 H15 120.2 . . ?
C15 C16 C17 121.7(5) . . ?
C15 C16 H16 119.2 . . ?
C17 C16 H16 119.2 . . ?
C16 C17 C18 120.3(6) . . ?
C16 C17 H17 119.9 . . ?
C18 C17 H17 119.9 . . ?
O4 C18 C13 122.1(5) . . ?
O4 C18 C17 120.1(5) . . ?
C13 C18 C17 117.8(5) . . ?
S1 C19 S2 45.6(2) . . ?
S1 C20 S2 52.3(3) . . ?

loop_
_geom_bond_atom_site_label_1
_geom_bond_atom_site_label_2
_geom_bond_distance
_geom_bond_site_symmetry_2
_geom_bond_publ_flag
U1 O2 1.788(3) . ?
U1 O1 1.790(3) . ?
U1 O4 2.220(4) . ?
U1 O3 2.231(3) . ?
U1 N2 2.581(4) . ?
U1 N1 2.586(4) . ?
U1 N3 2.602(3) . ?
S1 S2 1.423(4) . ?
S1 O5 1.588(6) . ?
S1 C20 1.593(9) . ?
S1 C19 1.823(7) . ?
S2 O5 1.539(5) . ?
S2 C20 1.637(9) . ?
S2 C19 1.851(7) . ?
O3 C1 1.318(5) . ?
O4 C18 1.308(6) . ?
N1 C7 1.272(6) . ?
N1 C8 1.477(6) . ?
N2 C9 1.470(6) . ?
N2 C10 1.480(6) . ?
N2 H2 0.9300 . ?
N3 C12 1.277(7) . ?
N3 C11 1.493(6) . ?
C1 C2 1.402(7) . ?
C1 C6 1.412(7) . ?
C2 C3 1.390(7) . ?
C2 H2A 0.9500 . ?
C3 C4 1.357(7) . ?
C3 H3 0.9500 . ?
C4 C5 1.378(7) . ?
C4 H4 0.9500 . ?
C5 C6 1.403(7) . ?
C5 H5 0.9500 . ?
C6 C7 1.451(6) . ?
C7 H7 0.9500 . ?
C8 C9 1.501(7) . ?
C8 H8A 0.9900 . ?
C8 H8B 0.9900 . ?
C9 H9A 0.9900 . ?
C9 H9B 0.9900 . ?
C10 C11 1.490(7) . ?
C10 H10A 0.9900 . ?
C10 H10B 0.9900 . ?
C11 H11A 0.9900 . ?
C11 H11B 0.9900 . ?
C12 C13 1.452(7) . ?
C12 H12 0.9500 . ?
C13 C18 1.405(7) . ?
C13 C14 1.418(7) . ?
C14 C15 1.383(9) . ?
C14 H14 0.9500 . ?
C15 C16 1.358(9) . ?
C15 H15 0.9500 . ?
C16 C17 1.402(8) . ?
C16 H16 0.9500 . ?
C17 C18 1.408(8) . ?
C17 H17 0.9500 . ?

loop_
_geom_hbond_atom_site_label_D
_geom_hbond_atom_site_label_H
_geom_hbond_atom_site_label_A
_geom_hbond_site_symmetry_D
_geom_hbond_site_symmetry_H
_geom_hbond_site_symmetry_A
_geom_hbond_distance_DA
_geom_hbond_distance_DH
_geom_hbond_distance_HA
_geom_hbond_angle_DHA
_geom_hbond_publ_flag
N(2) H(2) O(1) . . 4_574 2.935(4) 0.930 2.019 168.0 no

loop_
_geom_torsion_atom_site_label_1
_geom_torsion_atom_site_label_2
_geom_torsion_atom_site_label_3
_geom_torsion_atom_site_label_4
_geom_torsion
_geom_torsion_site_symmetry_1
_geom_torsion_site_symmetry_2
_geom_torsion_site_symmetry_3
_geom_torsion_site_symmetry_4
_geom_torsion_publ_flag
C20 S1 S2 O5 129.9(5) . . . . ?
C19 S1 S2 O5 -115.8(3) . . . . ?
O5 S1 S2 C20 -129.9(5) . . . . ?
C19 S1 S2 C20 114.3(5) . . . . ?
O5 S1 S2 C19 115.8(3) . . . . ?
C20 S1 S2 C19 -114.3(5) . . . . ?
O2 U1 O3 C1 136.9(4) . . . . ?
O1 U1 O3 C1 -40.1(4) . . . . ?
O4 U1 O3 C1 -132.5(4) . . . . ?
N2 U1 O3 C1 50.0(5) . . . . ?
N1 U1 O3 C1 46.3(4) . . . . ?
N3 U1 O3 C1 -118.5(6) . . . . ?
O2 U1 O4 C18 -135.2(5) . . . . ?
O1 U1 O4 C18 42.6(5) . . . . ?
O3 U1 O4 C18 133.5(5) . . . . ?
N2 U1 O4 C18 -49.0(5) . . . . ?
N1 U1 O4 C18 130.4(5) . . . . ?
N3 U1 O4 C18 -41.1(5) . . . . ?
C20 S2 O5 S1 45.7(4) . . . . ?
C19 S2 O5 S1 -57.0(3) . . . . ?
C20 S1 O5 S2 -47.3(5) . . . . ?
C19 S1 O5 S2 58.2(3) . . . . ?
O2 U1 N1 C7 -114.8(4) . . . . ?
O1 U1 N1 C7 68.3(4) . . . . ?
O4 U1 N1 C7 -20.5(6) . . . . ?
O3 U1 N1 C7 -23.8(3) . . . . ?
N2 U1 N1 C7 159.1(4) . . . . ?
N3 U1 N1 C7 148.8(4) . . . . ?
O2 U1 N1 C8 72.6(3) . . . . ?
O1 U1 N1 C8 -104.2(3) . . . . ?
O4 U1 N1 C8 167.0(3) . . . . ?
O3 U1 N1 C8 163.7(3) . . . . ?
N2 U1 N1 C8 -13.5(3) . . . . ?
N3 U1 N1 C8 -23.7(4) . . . . ?
O2 U1 N2 C9 -111.1(3) . . . . ?
O1 U1 N2 C9 68.2(3) . . . . ?
O4 U1 N2 C9 161.2(3) . . . . ?
O3 U1 N2 C9 -22.5(4) . . . . ?
N1 U1 N2 C9 -18.6(3) . . . . ?
N3 U1 N2 C9 152.9(4) . . . . ?
O2 U1 N2 C10 119.5(3) . . . . ?
O1 U1 N2 C10 -61.1(3) . . . . ?
O4 U1 N2 C10 31.8(4) . . . . ?
O3 U1 N2 C10 -151.8(3) . . . . ?
N1 U1 N2 C10 -148.0(3) . . . . ?
N3 U1 N2 C10 23.6(3) . . . . ?
O2 U1 N3 C12 112.8(6) . . . . ?
O1 U1 N3 C12 -70.9(6) . . . . ?
O4 U1 N3 C12 23.6(5) . . . . ?
O3 U1 N3 C12 8.7(10) . . . . ?
N2 U1 N3 C12 -162.5(7) . . . . ?
N1 U1 N3 C12 -152.3(5) . . . . ?
O2 U1 N3 C11 -77.2(5) . . . . ?
O1 U1 N3 C11 99.1(5) . . . . ?
O4 U1 N3 C11 -166.4(5) . . . . ?
O3 U1 N3 C11 178.7(3) . . . . ?
N2 U1 N3 C11 7.4(4) . . . . ?
N1 U1 N3 C11 17.6(6) . . . . ?
U1 O3 C1 C2 135.9(4) . . . . ?
U1 O3 C1 C6 -47.0(6) . . . . ?
O3 C1 C2 C3 177.4(5) . . . . ?
C6 C1 C2 C3 0.1(7) . . . . ?
C1 C2 C3 C4 -0.3(8) . . . . ?
C2 C3 C4 C5 -0.8(9) . . . . ?
C3 C4 C5 C6 2.1(8) . . . . ?
C4 C5 C6 C1 -2.3(7) . . . . ?
C4 C5 C6 C7 177.5(4) . . . . ?
O3 C1 C6 C5 -176.1(4) . . . . ?
C2 C1 C6 C5 1.1(6) . . . . ?
O3 C1 C6 C7 4.2(7) . . . . ?
C2 C1 C6 C7 -178.6(4) . . . . ?
C8 N1 C7 C6 179.1(4) . . . . ?
U1 N1 C7 C6 6.8(6) . . . . ?
C5 C6 C7 N1 -168.8(4) . . . . ?
C1 C6 C7 N1 11.0(7) . . . . ?
C7 N1 C8 C9 -130.3(4) . . . . ?
U1 N1 C8 C9 43.0(5) . . . . ?
C10 N2 C9 C8 177.8(4) . . . . ?
U1 N2 C9 C8 48.1(5) . . . . ?
N1 C8 C9 N2 -59.6(5) . . . . ?
C9 N2 C10 C11 177.1(4) . . . . ?
U1 N2 C10 C11 -52.7(4) . . . . ?
C12 N3 C11 C10 134.1(6) . . . . ?
U1 N3 C11 C10 -36.9(6) . . . . ?
N2 C10 C11 N3 58.4(6) . . . . ?
C11 N3 C12 C13 179.0(5) . . . . ?
U1 N3 C12 C13 -11.2(9) . . . . ?
N3 C12 C13 C18 -6.4(9) . . . . ?
N3 C12 C13 C14 172.8(6) . . . . ?
C18 C13 C14 C15 0.2(8) . . . . ?
C12 C13 C14 C15 -179.0(5) . . . . ?
C13 C14 C15 C16 -0.1(9) . . . . ?
C14 C15 C16 C17 0.0(9) . . . . ?
C15 C16 C17 C18 0.0(9) . . . . ?
U1 O4 C18 C13 39.9(7) . . . . ?
U1 O4 C18 C17 -141.7(4) . . . . ?
C14 C13 C18 O4 178.3(5) . . . . ?
C12 C13 C18 O4 -2.6(8) . . . . ?
C14 C13 C18 C17 -0.2(8) . . . . ?
C12 C13 C18 C17 179.0(5) . . . . ?
C16 C17 C18 O4 -178.4(5) . . . . ?
C16 C17 C18 C13 0.1(8) . . . . ?
O5 S1 C19 S2 -53.3(3) . . . . ?
C20 S1 C19 S2 57.7(4) . . . . ?
O5 S2 C19 S1 55.9(4) . . . . ?
C20 S2 C19 S1 -54.6(5) . . . . ?
O5 S1 C20 S2 45.0(4) . . . . ?
C19 S1 C20 S2 -59.6(3) . . . . ?
O5 S2 C20 S1 -46.9(4) . . . . ?
C19 S2 C20 S1 57.4(4) . . . . ?
